data_7231307
loop_
_publ_author_name
'Allu, Suryanarayana'
'Suresh, Kuthuru'
'Bolla, Geetha'
'Mannava, M. K. Chaitanya'
'Nangia, Ashwini'

_publ_section_title
;
 Role of hydrogen bonding in cocrystals and coamorphous solids: indapamide
 as a case study
;
_journal_issue 13
_journal_name_full CrystEngComm
_journal_page_first 2043
_journal_paper_doi 10.1039/C8CE01075G
_journal_volume 21
_journal_year 2019
_chemical_formula_moiety 'C16 H16 Cl N3 O3 S, C6 H7 N O'
_chemical_formula_sum 'C22 H23 Cl N4 O4 S'
_chemical_formula_weight 474.95
_chemical_melting_point 449
_chemical_name_common 'Indapamide-methylpyridone cocrystal'
_chemical_name_systematic 4-chloro-N-(2-methyl-2,3-dihydroindol-1-yl)-3-sulfamoylbenzamide-6-methyl-2-pyridone
_space_group_crystal_system monoclinic
_space_group_IT_number 14
_space_group_name_Hall '-P 2ybc'
_space_group_name_H-M_alt 'P 1 21/c 1'
_symmetry_space_group_name_Hall '-P 2ybc'
_symmetry_space_group_name_H-M 'P 1 21/c 1'
_atom_sites_solution_hydrogens mixed
_audit_creation_method SHELXL-2014/7
_audit_update_record
;
2018-06-13 deposited with the CCDC.
2018-08-01 downloaded from the CCDC.
;
_cell_angle_alpha 90
_cell_angle_beta 93.96(4)
_cell_angle_gamma 90
_cell_formula_units_Z 4
_cell_length_a 7.765(7)
_cell_length_b 8.741(8)
_cell_length_c 34.52(3)
_cell_measurement_reflns_used 9941
_cell_measurement_temperature 298(2)
_cell_measurement_theta_max 26.38
_cell_measurement_theta_min 2.40
_cell_volume 2337(4)
_computing_cell_refinement 'Bruker SAINT'
_computing_data_collection 'Bruker APEX2'
_computing_data_reduction 'Bruker SAINT'
_computing_molecular_graphics 'Bruker SHELXTL'
_computing_publication_material 'Bruker SHELXTL'
_computing_structure_refinement 'SHELXL-2014/7 (Sheldrick, 2014)'
_computing_structure_solution 'SHELXS-97 (Sheldrick 2008)'
_diffrn_ambient_temperature 298(2)
_diffrn_measured_fraction_theta_full 0.992
_diffrn_measured_fraction_theta_max 0.987
_diffrn_measurement_device_type 'Bruker APEX-II CCD'
_diffrn_measurement_method '\f and \w scans'
_diffrn_radiation_type MoK\a
_diffrn_radiation_wavelength 0.71073
_diffrn_reflns_av_R_equivalents 0.0454
_diffrn_reflns_av_unetI/netI 0.0268
_diffrn_reflns_Laue_measured_fraction_full 0.992
_diffrn_reflns_Laue_measured_fraction_max 0.987
_diffrn_reflns_limit_h_max 9
_diffrn_reflns_limit_h_min -9
_diffrn_reflns_limit_k_max 10
_diffrn_reflns_limit_k_min -10
_diffrn_reflns_limit_l_max 43
_diffrn_reflns_limit_l_min -43
_diffrn_reflns_number 32668
_diffrn_reflns_point_group_measured_fraction_full 0.992
_diffrn_reflns_point_group_measured_fraction_max 0.987
_diffrn_reflns_theta_full 25.242
_diffrn_reflns_theta_max 26.482
_diffrn_reflns_theta_min 2.365
_exptl_absorpt_coefficient_mu 0.288
_exptl_absorpt_correction_type none
_exptl_crystal_colour colourless
_exptl_crystal_density_diffrn 1.349
_exptl_crystal_description plate
_exptl_crystal_F_000 992
_exptl_crystal_size_max 0.42
_exptl_crystal_size_mid 0.32
_exptl_crystal_size_min 0.22
_refine_diff_density_max 0.453
_refine_diff_density_min -0.522
_refine_diff_density_rms 0.046
_refine_ls_extinction_method none
_refine_ls_goodness_of_fit_ref 1.102
_refine_ls_hydrogen_treatment mixed
_refine_ls_matrix_type full
_refine_ls_number_parameters 307
_refine_ls_number_reflns 4763
_refine_ls_number_restraints 0
_refine_ls_restrained_S_all 1.102
_refine_ls_R_factor_all 0.0785
_refine_ls_R_factor_gt 0.0606
_refine_ls_shift/su_max 0.001
_refine_ls_shift/su_mean 0.000
_refine_ls_structure_factor_coef Fsqd
_refine_ls_weighting_details 'w=1/[\s^2^(Fo^2^)+(0.0518P)^2^+1.6388P] where P=(Fo^2^+2Fc^2^)/3'
_refine_ls_weighting_scheme calc
_refine_ls_wR_factor_gt 0.1354
_refine_ls_wR_factor_ref 0.1436
_reflns_Friedel_coverage 0.000
_reflns_number_gt 3740
_reflns_number_total 4763
_reflns_threshold_expression 'I > 2\s(I)'
_cod_data_source_file c8ce01075g2.cif
_cod_data_source_block IDP-MeHP
_cod_depositor_comments
;
The following automatic conversions were performed:

'_chemical_melting_point' value '449K' was changed to '449' - the
value should be numeric and without a unit designator.

Automatic conversion script
Id: cif_fix_values 4973 2017-02-22 13:04:09Z antanas 

 Adding full bibliography for 7231305--7231309.cif.
;
_cod_original_cell_volume 2338(3)
_cod_database_code 7231307
_shelx_shelxl_version_number 2014/7
_shelx_space_group_comment
;
The symmetry employed for this shelxl refinement is uniquely defined
by the following loop, which should always be used as a source of
symmetry information in preference to the above space-group names.
They are only intended as comments.
;

loop_
_space_group_symop_operation_xyz
'x, y, z'
'-x, y+1/2, -z+1/2'
'-x, -y, -z'
'x, -y-1/2, z-1/2'

loop_
_atom_site_label
_atom_site_type_symbol
_atom_site_fract_x
_atom_site_fract_y
_atom_site_fract_z
_atom_site_U_iso_or_equiv
_atom_site_adp_type
_atom_site_occupancy
_atom_site_site_symmetry_order
_atom_site_calc_flag
_atom_site_refinement_flags_posn
_atom_site_refinement_flags_adp
Cl1 Cl 0.07510(13) 0.50471(18) 0.40504(3) 0.1151(5) Uani 1 1 d . .
S1 S 0.42338(11) 0.71333(8) 0.42200(2) 0.0572(2) Uani 1 1 d . .
O4 O 0.7788(2) 0.4663(2) 0.48560(5) 0.0491(4) Uani 1 1 d . .
O3 O 0.5958(2) 0.8019(2) 0.27905(5) 0.0523(5) Uani 1 1 d . .
O2 O 0.5878(4) 0.7810(3) 0.41733(6) 0.0943(9) Uani 1 1 d . .
O1 O 0.2864(4) 0.8028(3) 0.43535(7) 0.1069(11) Uani 1 1 d . .
N3 N 0.4500(4) 0.5682(3) 0.44938(7) 0.0493(6) Uani 1 1 d . .
N1 N 0.5674(3) 0.6528(3) 0.20952(6) 0.0584(6) Uani 1 1 d . .
N4 N 1.0038(3) 0.3037(2) 0.48151(6) 0.0377(4) Uani 1 1 d . .
N2 N 0.4837(3) 0.6072(3) 0.24220(6) 0.0552(6) Uani 1 1 d . .
C3 C 0.3529(3) 0.6423(3) 0.37538(7) 0.0446(6) Uani 1 1 d . .
C4 C 0.2047(4) 0.5549(4) 0.36848(8) 0.0629(8) Uani 1 1 d . .
C5 C 0.1565(4) 0.5050(5) 0.33144(9) 0.0842(12) Uani 1 1 d . .
H5 H 0.0589 0.4441 0.3270 0.101 Uiso 1 1 calc R U
C6 C 0.2530(4) 0.5453(4) 0.30114(8) 0.0701(9) Uani 1 1 d . .
H6 H 0.2195 0.5118 0.2762 0.084 Uiso 1 1 calc R U
C1 C 0.3983(3) 0.6343(3) 0.30718(7) 0.0448(6) Uani 1 1 d . .
C2 C 0.4474(3) 0.6817(3) 0.34454(7) 0.0414(6) Uani 1 1 d . .
H2 H 0.5461 0.7413 0.3489 0.050 Uiso 1 1 calc R U
C7 C 0.5028(3) 0.6891(3) 0.27504(7) 0.0435(6) Uani 1 1 d . .
C11 C 0.7176(4) 0.5687(4) 0.20241(8) 0.0613(8) Uani 1 1 d . .
C12 C 0.8336(5) 0.4997(5) 0.22874(11) 0.0808(10) Uani 1 1 d . .
H12 H 0.8195 0.5037 0.2553 0.097 Uiso 1 1 calc R U
C13 C 0.9720(5) 0.4240(6) 0.21434(16) 0.1159(18) Uani 1 1 d . .
H13 H 1.0509 0.3745 0.2315 0.139 Uiso 1 1 calc R U
C14 C 0.9959(6) 0.4200(7) 0.17562(18) 0.132(2) Uani 1 1 d . .
H14 H 1.0915 0.3703 0.1668 0.159 Uiso 1 1 calc R U
C15 C 0.8781(7) 0.4898(7) 0.14956(14) 0.120(2) Uani 1 1 d . .
H15 H 0.8934 0.4859 0.1231 0.143 Uiso 1 1 calc R U
C10 C 0.7376(5) 0.5653(5) 0.16289(9) 0.0792(11) Uani 1 1 d . .
C9 C 0.5860(6) 0.6436(5) 0.14256(9) 0.0960(13) Uani 1 1 d . .
H9A H 0.5438 0.5869 0.1197 0.115 Uiso 1 1 calc R U
H9B H 0.6157 0.7466 0.1349 0.115 Uiso 1 1 calc R U
C8 C 0.4520(5) 0.6463(4) 0.17289(8) 0.0714(9) Uani 1 1 d . .
H8 H 0.3900 0.5486 0.1720 0.086 Uiso 1 1 calc R U
C16 C 0.3221(6) 0.7749(5) 0.17035(13) 0.1056(14) Uani 1 1 d . .
H16A H 0.2478 0.7664 0.1914 0.158 Uiso 1 1 calc R U
H16B H 0.2543 0.7688 0.1461 0.158 Uiso 1 1 calc R U
H16C H 0.3815 0.8712 0.1720 0.158 Uiso 1 1 calc R U
C17 C 0.8347(3) 0.3387(3) 0.47391(7) 0.0401(5) Uani 1 1 d . .
C18 C 0.7350(4) 0.2288(3) 0.45282(9) 0.0589(7) Uani 1 1 d . .
H18 H 0.6188 0.2473 0.4462 0.071 Uiso 1 1 calc R U
C19 C 0.8081(4) 0.0960(3) 0.44211(9) 0.0625(8) Uani 1 1 d . .
H19 H 0.7401 0.0233 0.4287 0.075 Uiso 1 1 calc R U
C20 C 0.9822(4) 0.0659(3) 0.45071(8) 0.0513(6) Uani 1 1 d . .
H20 H 1.0303 -0.0258 0.4431 0.062 Uiso 1 1 calc R U
C21 C 1.0803(3) 0.1715(3) 0.47023(7) 0.0424(6) Uani 1 1 d . .
C22 C 1.2705(4) 0.1593(4) 0.48009(10) 0.0673(9) Uani 1 1 d . .
H22A H 1.3105 0.0609 0.4722 0.101 Uiso 1 1 calc R U
H22B H 1.2938 0.1710 0.5076 0.101 Uiso 1 1 calc R U
H22C H 1.3291 0.2381 0.4668 0.101 Uiso 1 1 calc R U
H4A H 1.067(3) 0.373(3) 0.4935(8) 0.047(7) Uiso 1 1 d . .
H2A H 0.433(4) 0.513(4) 0.2419(9) 0.063(9) Uiso 1 1 d . .
H3A H 0.373(4) 0.559(4) 0.4655(9) 0.065(10) Uiso 1 1 d . .
H3B H 0.551(4) 0.550(4) 0.4563(8) 0.059(9) Uiso 1 1 d . .

loop_
_atom_site_aniso_label
_atom_site_aniso_U_11
_atom_site_aniso_U_22
_atom_site_aniso_U_33
_atom_site_aniso_U_23
_atom_site_aniso_U_13
_atom_site_aniso_U_12
Cl1 0.0798(6) 0.2089(14) 0.0576(5) 0.0244(7) 0.0128(4) -0.0448(8)
S1 0.0946(6) 0.0389(4) 0.0374(3) -0.0066(3) -0.0007(3) 0.0060(4)
O4 0.0388(9) 0.0465(11) 0.0619(11) -0.0123(9) 0.0032(8) 0.0065(8)
O3 0.0664(12) 0.0405(10) 0.0504(10) -0.0017(8) 0.0057(8) -0.0097(9)
O2 0.145(2) 0.0865(17) 0.0496(12) -0.0062(11) -0.0078(13) -0.0690(17)
O1 0.181(3) 0.0832(17) 0.0565(13) -0.0104(12) 0.0038(15) 0.0809(19)
N3 0.0457(14) 0.0590(15) 0.0432(12) 0.0055(10) 0.0025(11) 0.0111(12)
N1 0.0835(17) 0.0558(14) 0.0365(11) -0.0003(10) 0.0080(11) -0.0132(13)
N4 0.0370(11) 0.0348(11) 0.0417(10) -0.0075(9) 0.0039(8) 0.0002(9)
N2 0.0829(17) 0.0447(13) 0.0392(12) -0.0038(10) 0.0135(11) -0.0136(12)
C3 0.0558(15) 0.0399(13) 0.0375(12) -0.0003(10) -0.0008(11) 0.0042(12)
C4 0.0544(17) 0.090(2) 0.0441(15) 0.0120(15) 0.0042(12) -0.0096(16)
C5 0.070(2) 0.128(3) 0.0528(17) 0.0079(19) -0.0078(15) -0.048(2)
C6 0.074(2) 0.094(2) 0.0405(14) -0.0032(15) -0.0062(13) -0.0327(18)
C1 0.0537(15) 0.0407(14) 0.0397(13) -0.0010(11) 0.0004(11) -0.0015(12)
C2 0.0508(14) 0.0302(12) 0.0427(13) -0.0031(10) -0.0013(10) -0.0020(10)
C7 0.0546(15) 0.0359(13) 0.0394(13) 0.0003(10) -0.0003(11) 0.0030(11)
C11 0.0681(19) 0.0683(19) 0.0479(15) -0.0151(14) 0.0071(14) -0.0258(16)
C12 0.071(2) 0.095(3) 0.076(2) -0.031(2) -0.0032(18) -0.012(2)
C13 0.061(2) 0.142(4) 0.142(4) -0.067(3) -0.014(2) -0.011(3)
C14 0.071(3) 0.179(6) 0.150(5) -0.098(4) 0.030(3) -0.043(3)
C15 0.106(4) 0.168(5) 0.091(3) -0.062(3) 0.048(3) -0.071(4)
C10 0.090(3) 0.100(3) 0.0502(17) -0.0229(18) 0.0220(17) -0.044(2)
C9 0.142(4) 0.104(3) 0.0426(17) 0.0034(19) 0.010(2) -0.042(3)
C8 0.105(3) 0.0610(19) 0.0461(16) 0.0046(14) -0.0093(16) -0.0115(18)
C16 0.145(4) 0.072(3) 0.095(3) 0.004(2) -0.032(3) 0.005(3)
C17 0.0383(13) 0.0391(13) 0.0440(13) -0.0046(10) 0.0089(10) -0.0023(11)
C18 0.0418(15) 0.0575(18) 0.0766(19) -0.0172(15) -0.0020(13) -0.0055(13)
C19 0.0615(18) 0.0513(17) 0.0739(19) -0.0197(15) -0.0015(15) -0.0140(15)
C20 0.0674(18) 0.0350(13) 0.0521(15) -0.0084(11) 0.0089(13) 0.0026(12)
C21 0.0476(14) 0.0364(13) 0.0439(13) -0.0022(10) 0.0073(10) 0.0048(11)
C22 0.0510(17) 0.0556(18) 0.094(2) -0.0173(17) -0.0010(15) 0.0176(14)

loop_
_atom_type_symbol
_atom_type_description
_atom_type_scat_dispersion_real
_atom_type_scat_dispersion_imag
_atom_type_scat_source
C C 0.0033 0.0016 'International Tables Vol C Tables 4.2.6.8 and 6.1.1.4'
H H 0.0000 0.0000 'International Tables Vol C Tables 4.2.6.8 and 6.1.1.4'
N N 0.0061 0.0033 'International Tables Vol C Tables 4.2.6.8 and 6.1.1.4'
O O 0.0106 0.0060 'International Tables Vol C Tables 4.2.6.8 and 6.1.1.4'
S S 0.1246 0.1234 'International Tables Vol C Tables 4.2.6.8 and 6.1.1.4'
Cl Cl 0.1484 0.1585 'International Tables Vol C Tables 4.2.6.8 and 6.1.1.4'

loop_
_geom_angle_atom_site_label_1
_geom_angle_atom_site_label_2
_geom_angle_atom_site_label_3
_geom_angle
O1 S1 O2 120.3(2)
O1 S1 N3 108.42(16)
O2 S1 N3 108.52(16)
O1 S1 C3 107.18(15)
O2 S1 C3 105.37(13)
N3 S1 C3 106.24(14)
S1 N3 H3A 113(2)
S1 N3 H3B 114(2)
H3A N3 H3B 120(3)
N2 N1 C11 115.2(2)
N2 N1 C8 112.7(2)
C11 N1 C8 106.6(2)
C17 N4 C21 124.7(2)
C17 N4 H4A 116.5(18)
C21 N4 H4A 118.7(18)
C7 N2 N1 120.0(2)
C7 N2 H2A 120.9(19)
N1 N2 H2A 118.3(19)
C2 C3 C4 119.0(2)
C2 C3 S1 117.7(2)
C4 C3 S1 123.2(2)
C5 C4 C3 120.1(3)
C5 C4 Cl1 117.6(2)
C3 C4 Cl1 122.2(2)
C6 C5 C4 119.9(3)
C6 C5 H5 120.1
C4 C5 H5 120.1
C5 C6 C1 121.0(3)
C5 C6 H6 119.5
C1 C6 H6 119.5
C6 C1 C2 118.8(2)
C6 C1 C7 123.4(2)
C2 C1 C7 117.8(2)
C3 C2 C1 121.2(2)
C3 C2 H2 119.4
C1 C2 H2 119.4
O3 C7 N2 123.8(2)
O3 C7 C1 121.3(2)
N2 C7 C1 114.9(2)
C12 C11 C10 122.0(4)
C12 C11 N1 128.6(3)
C10 C11 N1 109.4(3)
C11 C12 C13 117.5(4)
C11 C12 H12 121.2
C13 C12 H12 121.2
C14 C13 C12 121.7(5)
C14 C13 H13 119.1
C12 C13 H13 119.1
C13 C14 C15 120.0(5)
C13 C14 H14 120.0
C15 C14 H14 120.0
C14 C15 C10 119.8(4)
C14 C15 H15 120.1
C10 C15 H15 120.1
C15 C10 C11 118.9(4)
C15 C10 C9 132.6(4)
C11 C10 C9 108.3(3)
C10 C9 C8 103.7(3)
C10 C9 H9A 111.0
C8 C9 H9A 111.0
C10 C9 H9B 111.0
C8 C9 H9B 111.0
H9A C9 H9B 109.0
N1 C8 C16 112.3(3)
N1 C8 C9 100.6(3)
C16 C8 C9 117.1(3)
N1 C8 H8 108.8
C16 C8 H8 108.8
C9 C8 H8 108.8
C8 C16 H16A 109.5
C8 C16 H16B 109.5
H16A C16 H16B 109.5
C8 C16 H16C 109.5
H16A C16 H16C 109.5
H16B C16 H16C 109.5
O4 C17 N4 118.9(2)
O4 C17 C18 125.1(2)
N4 C17 C18 115.9(2)
C19 C18 C17 120.1(3)
C19 C18 H18 120.0
C17 C18 H18 120.0
C18 C19 C20 121.6(3)
C18 C19 H19 119.2
C20 C19 H19 119.2
C21 C20 C19 119.0(3)
C21 C20 H20 120.5
C19 C20 H20 120.5
C20 C21 N4 118.7(2)
C20 C21 C22 125.4(2)
N4 C21 C22 115.9(2)
C21 C22 H22A 109.5
C21 C22 H22B 109.5
H22A C22 H22B 109.5
C21 C22 H22C 109.5
H22A C22 H22C 109.5
H22B C22 H22C 109.5

loop_
_geom_bond_atom_site_label_1
_geom_bond_atom_site_label_2
_geom_bond_distance
Cl1 C4 1.724(3)
S1 O1 1.422(3)
S1 O2 1.426(3)
S1 N3 1.587(3)
S1 C3 1.776(3)
O4 C17 1.272(3)
O3 C7 1.224(3)
N3 H3A 0.85(3)
N3 H3B 0.82(3)
N1 N2 1.399(3)
N1 C11 1.414(4)
N1 C8 1.500(4)
N4 C17 1.356(3)
N4 C21 1.368(3)
N4 H4A 0.87(3)
N2 C7 1.341(3)
N2 H2A 0.91(3)
C3 C2 1.378(4)
C3 C4 1.388(4)
C4 C5 1.379(4)
C5 C6 1.374(4)
C5 H5 0.9300
C6 C1 1.375(4)
C6 H6 0.9300
C1 C2 1.383(3)
C1 C7 1.498(4)
C2 H2 0.9300
C11 C12 1.374(5)
C11 C10 1.384(4)
C12 C13 1.384(6)
C12 H12 0.9300
C13 C14 1.363(7)
C13 H13 0.9300
C14 C15 1.380(8)
C14 H14 0.9300
C15 C10 1.381(6)
C15 H15 0.9300
C10 C9 1.495(6)
C9 C8 1.526(5)
C9 H9A 0.9700
C9 H9B 0.9700
C8 C16 1.509(5)
C8 H8 0.9800
C16 H16A 0.9600
C16 H16B 0.9600
C16 H16C 0.9600
C17 C18 1.405(4)
C18 C19 1.355(4)
C18 H18 0.9300
C19 C20 1.389(4)
C19 H19 0.9300
C20 C21 1.348(4)
C20 H20 0.9300
C21 C22 1.496(4)
C22 H22A 0.9600
C22 H22B 0.9600
C22 H22C 0.9600
